data_7130127
loop_
_publ_author_name
'Kassymbek, Aishabibi'
'Spasyuk, Denis M.'
'Dmitrienko, Anton'
'Pilkington, Melanie'
'Nikonov, Georgii I.'

_publ_section_title
;
 Facile C--H Bond Activation on a Transient Gallium Imide
;
_journal_name_full 'Chemical Communications'
_journal_paper_doi 10.1039/D2CC01857H
_journal_year 2022
_chemical_formula_moiety 'C36 H58 Ga N3 O2 Si'
_chemical_formula_sum 'C36 H58 Ga N3 O2 Si'
_chemical_formula_weight 662.66
_space_group_crystal_system triclinic
_space_group_IT_number 2
_space_group_name_Hall '-P 1'
_space_group_name_H-M_alt 'P -1'
_atom_sites_solution_hydrogens mixed
_audit_creation_method SHELXL-2018/1
_audit_update_record
;
2022-03-21 deposited with the CCDC.	2022-05-19 downloaded from the CCDC.
;
_cell_angle_alpha 89.67(3)
_cell_angle_beta 87.02(3)
_cell_angle_gamma 64.19(3)
_cell_formula_units_Z 2
_cell_length_a 9.4680(19)
_cell_length_b 10.277(2)
_cell_length_c 20.409(4)
_cell_measurement_reflns_used 14110
_cell_measurement_temperature 100
_cell_measurement_theta_max 30.754
_cell_measurement_theta_min 0.917
_cell_volume 1785.0(8)
_computing_cell_refinement 'XDS (Kabsch, 2010)'
_computing_data_collection 'MxDC, (Fodje, 2012)'
_computing_data_reduction 'XDS (Kabsch, 2010)'
_computing_molecular_graphics 'ShelXle (Hubschle, 2011)'
_computing_publication_material 'Linxtl  6.0.1'
_computing_structure_refinement 'SHELXL2018 (Sheldrick, 2018)'
_computing_structure_solution 'SHELXL2018 (Sheldrick, 2018)'
_diffrn_ambient_temperature 100
_diffrn_measured_fraction_theta_full 0.987
_diffrn_measured_fraction_theta_max 0.987
_diffrn_measurement_device_type 'Rayonix MX300HE CCD area detector'
_diffrn_measurement_method '\k and \w scans'
_diffrn_radiation_type synchrotron
_diffrn_radiation_wavelength 0.65254
_diffrn_reflns_av_R_equivalents 0.0628
_diffrn_reflns_av_unetI/netI 0.0354
_diffrn_reflns_Laue_measured_fraction_full 0.987
_diffrn_reflns_Laue_measured_fraction_max 0.987
_diffrn_reflns_limit_h_max 12
_diffrn_reflns_limit_h_min -12
_diffrn_reflns_limit_k_max 13
_diffrn_reflns_limit_k_min -13
_diffrn_reflns_limit_l_max 25
_diffrn_reflns_limit_l_min -25
_diffrn_reflns_number 55320
_diffrn_reflns_point_group_measured_fraction_full 0.987
_diffrn_reflns_point_group_measured_fraction_max 0.987
_diffrn_reflns_theta_full 24.499
_diffrn_reflns_theta_max 24.499
_diffrn_reflns_theta_min 0.917
_diffrn_source synchrotron
_diffrn_standards_decay_% 0
_diffrn_standards_interval_count 0
_diffrn_standards_number 0
_exptl_absorpt_coefficient_mu 0.656
_exptl_absorpt_correction_T_max 0.0329
_exptl_absorpt_correction_T_min 0.0111
_exptl_absorpt_correction_type multi-scan
_exptl_absorpt_process_details 'SADABS (Sheldrick, 1996)'
_exptl_crystal_colour colourless
_exptl_crystal_density_diffrn 1.233
_exptl_crystal_description block
_exptl_crystal_F_000 712
_exptl_crystal_size_max 0.1
_exptl_crystal_size_mid 0.08
_exptl_crystal_size_min 0.05
_refine_diff_density_max 0.404
_refine_diff_density_min -0.748
_refine_diff_density_rms 0.069
_refine_ls_extinction_method none
_refine_ls_goodness_of_fit_ref 1.070
_refine_ls_hydrogen_treatment mixed
_refine_ls_matrix_type full
_refine_ls_number_parameters 406
_refine_ls_number_reflns 7554
_refine_ls_number_restraints 0
_refine_ls_restrained_S_all 1.070
_refine_ls_R_factor_all 0.0338
_refine_ls_R_factor_gt 0.0331
_refine_ls_shift/su_max 0.001
_refine_ls_shift/su_mean 0.000
_refine_ls_structure_factor_coef Fsqd
_refine_ls_weighting_details 'w=1/[\s^2^(Fo^2^)+(0.0475P)^2^+0.7872P] where P=(Fo^2^+2Fc^2^)/3'
_refine_ls_weighting_scheme calc
_refine_ls_wR_factor_gt 0.0882
_refine_ls_wR_factor_ref 0.0887
_reflns_Friedel_coverage 0.000
_reflns_number_gt 7312
_reflns_number_total 7554
_reflns_threshold_expression 'I > 2\s(I)'
_cod_data_source_file d2cc01857h2.cif
_cod_data_source_block ak18_a
_cod_original_cell_volume 1785.0(7)
_cod_database_code 7130127
_shelx_shelxl_version_number 2018/1
_shelx_space_group_comment
;
The symmetry employed for this shelxl refinement is uniquely defined
by the following loop, which should always be used as a source of
symmetry information in preference to the above space-group names.
They are only intended as comments.
;

loop_
_space_group_symop_operation_xyz
'x, y, z'
'-x, -y, -z'

loop_
_atom_site_label
_atom_site_type_symbol
_atom_site_fract_x
_atom_site_fract_y
_atom_site_fract_z
_atom_site_U_iso_or_equiv
_atom_site_adp_type
_atom_site_occupancy
_atom_site_site_symmetry_order
_atom_site_calc_flag
_atom_site_refinement_flags_posn
_atom_site_refinement_flags_adp
_atom_site_refinement_flags_occupancy
_atom_site_disorder_assembly
_atom_site_disorder_group
Ga1 Ga 0.25478(2) 0.23909(2) 0.74798(2) 0.01608(6) Uani 1 1 d . . . . .
Si1 Si 0.61785(5) 0.00586(4) 0.71287(2) 0.02061(10) Uani 1 1 d . . . . .
O2 O -0.06521(13) 0.18620(13) 0.82360(5) 0.0251(2) Uani 1 1 d . . . . .
N1 N 0.15752(14) 0.38654(13) 0.81676(6) 0.0177(2) Uani 1 1 d . . . . .
O1 O -0.10803(14) 0.21389(13) 0.71612(6) 0.0289(2) Uani 1 1 d . . . . .
N2 N 0.15915(14) 0.36931(13) 0.67438(6) 0.0174(2) Uani 1 1 d . . . . .
N3 N 0.47126(15) 0.16509(14) 0.74373(7) 0.0213(3) Uani 1 1 d . . . . .
C4 C 0.01506(17) 0.47200(15) 0.68477(7) 0.0181(3) Uani 1 1 d . . . . .
C2 C 0.00609(17) 0.47921(15) 0.80870(7) 0.0188(3) Uani 1 1 d . . . . .
C5 C -0.07797(18) 0.55823(17) 0.62901(7) 0.0232(3) Uani 1 1 d . . . . .
H5A H -0.010499 0.533314 0.588560 0.035 Uiso 1 1 calc R U . . .
H5B H -0.116733 0.661654 0.638935 0.035 Uiso 1 1 calc R U . . .
H5C H -0.167198 0.535837 0.623272 0.035 Uiso 1 1 calc R U . . .
C18 C 0.24021(17) 0.33951(15) 0.61042(7) 0.0186(3) Uani 1 1 d . . . . .
C6 C 0.22499(17) 0.39840(16) 0.87707(7) 0.0194(3) Uani 1 1 d . . . . .
C11 C 0.25675(18) 0.51867(16) 0.88699(7) 0.0210(3) Uani 1 1 d . . . . .
C23 C 0.35564(18) 0.38951(16) 0.59770(7) 0.0202(3) Uani 1 1 d . . . . .
C24 C 0.38057(18) 0.48837(16) 0.64618(7) 0.0213(3) Uani 1 1 d . . . . .
H24 H 0.353199 0.464618 0.691234 0.026 Uiso 1 1 calc R U . . .
C19 C 0.21070(18) 0.25491(16) 0.56372(7) 0.0209(3) Uani 1 1 d . . . . .
C8 C 0.31695(18) 0.31161(18) 0.98413(7) 0.0234(3) Uani 1 1 d . . . . .
H8 H 0.340316 0.240287 1.016913 0.028 Uiso 1 1 calc R U . . .
C7 C 0.25584(17) 0.29340(16) 0.92574(7) 0.0207(3) Uani 1 1 d . . . . .
C1 C -0.09756(18) 0.55573(17) 0.86828(7) 0.0236(3) Uani 1 1 d . . . . .
H1A H -0.089317 0.484834 0.901984 0.035 Uiso 1 1 calc R U . . .
H1B H -0.206843 0.606214 0.856005 0.035 Uiso 1 1 calc R U . . .
H1C H -0.063883 0.625868 0.885558 0.035 Uiso 1 1 calc R U . . .
C20 C 0.30225(19) 0.21987(18) 0.50473(7) 0.0248(3) Uani 1 1 d . . . . .
H20 H 0.285041 0.162389 0.472690 0.030 Uiso 1 1 calc R U . . .
C3 C -0.06117(17) 0.50895(16) 0.74833(7) 0.0199(3) Uani 1 1 d . . . . .
H3A H -0.172436 0.560638 0.749677 0.024 Uiso 1 1 calc R U . . .
C31 C -0.01655(18) 0.17205(16) 0.75918(7) 0.0214(3) Uani 1 1 d . . . . .
C15 C 0.22465(19) 0.16197(17) 0.91764(7) 0.0232(3) Uani 1 1 d . . . . .
H15 H 0.161228 0.176840 0.878222 0.028 Uiso 1 1 calc R U . . .
C10 C 0.31448(18) 0.53315(18) 0.94686(8) 0.0237(3) Uani 1 1 d . . . . .
H10 H 0.333788 0.614939 0.954499 0.028 Uiso 1 1 calc R U . . .
C30 C 0.15685(18) 0.10019(16) 0.75000(7) 0.0206(3) Uani 1 1 d . . . . .
H30A H 0.186613 0.043468 0.708333 0.025 Uiso 1 1 calc R U . . .
H30B H 0.199980 0.031771 0.786129 0.025 Uiso 1 1 calc R U . . .
C12 C 0.2356(2) 0.63145(17) 0.83524(8) 0.0249(3) Uani 1 1 d . . . . .
H12 H 0.185639 0.610700 0.797201 0.030 Uiso 1 1 calc R U . . .
C9 C 0.34403(18) 0.43130(18) 0.99509(7) 0.0247(3) Uani 1 1 d . . . . .
H9 H 0.382701 0.443322 1.035526 0.030 Uiso 1 1 calc R U . . .
C22 C 0.44256(19) 0.35173(17) 0.53792(8) 0.0241(3) Uani 1 1 d . . . . .
H22 H 0.520675 0.384790 0.528526 0.029 Uiso 1 1 calc R U . . .
C34 C 0.7724(2) -0.08134(18) 0.77306(9) 0.0300(3) Uani 1 1 d . . . . .
H34A H 0.824512 -0.019232 0.780978 0.045 Uiso 1 1 calc R U . . .
H34B H 0.850048 -0.175247 0.755382 0.045 Uiso 1 1 calc R U . . .
H34C H 0.723848 -0.095328 0.814419 0.045 Uiso 1 1 calc R U . . .
C27 C 0.08456(19) 0.20177(17) 0.57393(7) 0.0232(3) Uani 1 1 d . . . . .
H27 H 0.034114 0.232488 0.618993 0.028 Uiso 1 1 calc R U . . .
C26 C 0.55034(19) 0.46931(19) 0.64485(8) 0.0271(3) Uani 1 1 d . . . . .
H26A H 0.621013 0.367776 0.652313 0.041 Uiso 1 1 calc R U . . .
H26B H 0.560510 0.530073 0.679386 0.041 Uiso 1 1 calc R U . . .
H26C H 0.578170 0.497879 0.602018 0.041 Uiso 1 1 calc R U . . .
C21 C 0.41706(19) 0.26671(18) 0.49188(8) 0.0262(3) Uani 1 1 d . . . . .
H21 H 0.478406 0.240735 0.451596 0.031 Uiso 1 1 calc R U . . .
C16 C 0.3794(2) 0.02596(18) 0.90481(9) 0.0324(4) Uani 1 1 d . . . . .
H16A H 0.435396 0.038953 0.865443 0.049 Uiso 1 1 calc R U . . .
H16B H 0.357101 -0.057504 0.898249 0.049 Uiso 1 1 calc R U . . .
H16C H 0.444688 0.009481 0.942542 0.049 Uiso 1 1 calc R U . . .
C25 C 0.2686(2) 0.64695(17) 0.63362(9) 0.0290(3) Uani 1 1 d . . . . .
H25A H 0.289841 0.671997 0.588973 0.044 Uiso 1 1 calc R U . . .
H25B H 0.284951 0.709804 0.665261 0.044 Uiso 1 1 calc R U . . .
H25C H 0.159654 0.660125 0.638633 0.044 Uiso 1 1 calc R U . . .
C35 C 0.7176(2) 0.03093(19) 0.63588(8) 0.0293(3) Uani 1 1 d . . . . .
H35A H 0.640885 0.070339 0.602057 0.044 Uiso 1 1 calc R U . . .
H35B H 0.801169 -0.062484 0.620698 0.044 Uiso 1 1 calc R U . . .
H35C H 0.763022 0.098113 0.644435 0.044 Uiso 1 1 calc R U . . .
C29 C -0.0432(2) 0.2674(2) 0.52426(8) 0.0286(3) Uani 1 1 d . . . . .
H29A H -0.086099 0.373029 0.526352 0.043 Uiso 1 1 calc R U . . .
H29B H -0.127516 0.238375 0.534758 0.043 Uiso 1 1 calc R U . . .
H29C H 0.002360 0.232625 0.479953 0.043 Uiso 1 1 calc R U . . .
C28 C 0.1535(2) 0.03671(18) 0.56871(8) 0.0284(3) Uani 1 1 d . . . . .
H28A H 0.191323 0.005264 0.523279 0.043 Uiso 1 1 calc R U . . .
H28B H 0.072169 0.005566 0.581908 0.043 Uiso 1 1 calc R U . . .
H28C H 0.241191 -0.006315 0.597596 0.043 Uiso 1 1 calc R U . . .
C32 C -0.23262(19) 0.26260(19) 0.83816(9) 0.0307(4) Uani 1 1 d . . . . .
H32A H -0.289921 0.240050 0.804161 0.037 Uiso 1 1 calc R U . . .
H32B H -0.265613 0.368202 0.838827 0.037 Uiso 1 1 calc R U . . .
C13 C 0.3967(2) 0.6203(2) 0.81116(8) 0.0310(4) Uani 1 1 d . . . . .
H13A H 0.447453 0.640449 0.847843 0.046 Uiso 1 1 calc R U . . .
H13B H 0.383149 0.690719 0.776602 0.046 Uiso 1 1 calc R U . . .
H13C H 0.462423 0.522572 0.793639 0.046 Uiso 1 1 calc R U . . .
C14 C 0.1304(2) 0.78506(18) 0.86067(9) 0.0317(4) Uani 1 1 d . . . . .
H14A H 0.027557 0.791587 0.875907 0.048 Uiso 1 1 calc R U . . .
H14B H 0.116892 0.853587 0.825251 0.048 Uiso 1 1 calc R U . . .
H14C H 0.179190 0.808416 0.897162 0.048 Uiso 1 1 calc R U . . .
C36 C 0.5300(2) -0.12053(18) 0.69576(10) 0.0325(4) Uani 1 1 d . . . . .
H36A H 0.477580 -0.134288 0.736058 0.049 Uiso 1 1 calc R U . . .
H36B H 0.613123 -0.213862 0.680174 0.049 Uiso 1 1 calc R U . . .
H36C H 0.453259 -0.079877 0.662055 0.049 Uiso 1 1 calc R U . . .
C17 C 0.1296(2) 0.1427(2) 0.97670(9) 0.0340(4) Uani 1 1 d . . . . .
H17A H 0.193670 0.117405 1.015136 0.051 Uiso 1 1 calc R U . . .
H17B H 0.099451 0.065213 0.967035 0.051 Uiso 1 1 calc R U . . .
H17C H 0.034952 0.233087 0.985746 0.051 Uiso 1 1 calc R U . . .
C33 C -0.2689(2) 0.2156(3) 0.90390(10) 0.0443(5) Uani 1 1 d . . . . .
H33A H -0.235741 0.110986 0.902764 0.066 Uiso 1 1 calc R U . . .
H33B H -0.382241 0.265744 0.914715 0.066 Uiso 1 1 calc R U . . .
H33C H -0.212587 0.239286 0.937269 0.066 Uiso 1 1 calc R U . . .
H3 H 0.502(3) 0.224(3) 0.7509(12) 0.041(6) Uiso 1 1 d . . . . .

loop_
_atom_site_aniso_label
_atom_site_aniso_U_11
_atom_site_aniso_U_22
_atom_site_aniso_U_33
_atom_site_aniso_U_23
_atom_site_aniso_U_13
_atom_site_aniso_U_12
Ga1 0.01693(10) 0.01509(9) 0.01583(9) -0.00027(6) -0.00114(6) -0.00657(7)
Si1 0.0179(2) 0.01827(19) 0.0243(2) -0.00165(15) -0.00159(15) -0.00654(16)
O2 0.0202(5) 0.0305(6) 0.0243(5) -0.0019(4) 0.0014(4) -0.0111(5)
N1 0.0199(6) 0.0177(6) 0.0150(5) -0.0010(4) -0.0008(4) -0.0078(5)
O1 0.0262(6) 0.0355(6) 0.0279(6) 0.0036(5) -0.0063(5) -0.0158(5)
N2 0.0185(6) 0.0179(6) 0.0164(5) 0.0009(4) -0.0017(4) -0.0085(5)
N3 0.0187(6) 0.0183(6) 0.0272(7) -0.0019(5) -0.0032(5) -0.0079(5)
C4 0.0181(7) 0.0172(6) 0.0204(7) 0.0011(5) -0.0031(5) -0.0087(5)
C2 0.0200(7) 0.0171(6) 0.0205(7) -0.0008(5) 0.0017(5) -0.0095(5)
C5 0.0211(7) 0.0234(7) 0.0211(7) 0.0031(6) -0.0039(5) -0.0057(6)
C18 0.0187(7) 0.0192(7) 0.0161(6) 0.0020(5) -0.0015(5) -0.0066(5)
C6 0.0176(7) 0.0221(7) 0.0174(6) -0.0016(5) 0.0004(5) -0.0079(6)
C11 0.0206(7) 0.0226(7) 0.0197(7) -0.0006(5) -0.0012(5) -0.0092(6)
C23 0.0207(7) 0.0191(7) 0.0195(7) 0.0023(5) -0.0019(5) -0.0076(6)
C24 0.0231(7) 0.0222(7) 0.0206(7) 0.0008(5) -0.0013(5) -0.0117(6)
C19 0.0217(7) 0.0209(7) 0.0199(7) 0.0013(5) -0.0025(5) -0.0089(6)
C8 0.0220(7) 0.0288(8) 0.0177(7) 0.0016(6) -0.0008(5) -0.0097(6)
C7 0.0185(7) 0.0227(7) 0.0195(7) -0.0005(5) 0.0002(5) -0.0079(6)
C1 0.0204(7) 0.0271(7) 0.0209(7) -0.0033(6) 0.0020(5) -0.0084(6)
C20 0.0287(8) 0.0266(8) 0.0192(7) -0.0028(6) -0.0006(6) -0.0121(6)
C3 0.0174(7) 0.0189(7) 0.0228(7) -0.0010(5) -0.0012(5) -0.0073(5)
C31 0.0239(7) 0.0198(7) 0.0246(7) 0.0002(5) -0.0010(6) -0.0133(6)
C15 0.0278(8) 0.0229(7) 0.0200(7) 0.0030(5) -0.0026(6) -0.0119(6)
C10 0.0228(7) 0.0273(8) 0.0231(7) -0.0045(6) -0.0007(6) -0.0131(6)
C30 0.0233(7) 0.0185(7) 0.0215(7) 0.0004(5) -0.0012(5) -0.0105(6)
C12 0.0304(8) 0.0241(7) 0.0246(7) 0.0023(6) -0.0057(6) -0.0156(7)
C9 0.0214(7) 0.0340(8) 0.0187(7) -0.0040(6) -0.0010(5) -0.0120(6)
C22 0.0231(7) 0.0269(8) 0.0233(7) 0.0028(6) 0.0009(6) -0.0123(6)
C34 0.0267(8) 0.0226(8) 0.0355(9) 0.0009(6) -0.0078(7) -0.0051(6)
C27 0.0262(8) 0.0261(8) 0.0200(7) -0.0021(6) -0.0005(6) -0.0139(6)
C26 0.0248(8) 0.0322(8) 0.0272(8) 0.0001(6) -0.0017(6) -0.0152(7)
C21 0.0275(8) 0.0300(8) 0.0189(7) -0.0008(6) 0.0040(6) -0.0112(7)
C16 0.0364(9) 0.0230(8) 0.0340(9) 0.0010(6) -0.0069(7) -0.0088(7)
C25 0.0290(8) 0.0221(8) 0.0358(9) 0.0003(6) -0.0059(7) -0.0106(7)
C35 0.0290(8) 0.0279(8) 0.0285(8) -0.0046(6) 0.0044(6) -0.0107(7)
C29 0.0280(8) 0.0355(9) 0.0253(8) -0.0011(6) -0.0037(6) -0.0163(7)
C28 0.0358(9) 0.0276(8) 0.0254(8) -0.0015(6) -0.0018(6) -0.0171(7)
C32 0.0209(8) 0.0310(8) 0.0391(9) -0.0064(7) 0.0027(7) -0.0106(7)
C13 0.0335(9) 0.0342(9) 0.0286(8) 0.0035(7) -0.0005(7) -0.0180(7)
C14 0.0320(9) 0.0243(8) 0.0396(9) 0.0034(7) -0.0054(7) -0.0125(7)
C36 0.0244(8) 0.0239(8) 0.0486(10) -0.0107(7) 0.0022(7) -0.0104(7)
C17 0.0449(10) 0.0394(10) 0.0267(8) 0.0035(7) 0.0007(7) -0.0270(9)
C33 0.0332(10) 0.0620(13) 0.0371(10) -0.0106(9) 0.0122(8) -0.0216(10)

loop_
_atom_type_symbol
_atom_type_description
_atom_type_scat_dispersion_real
_atom_type_scat_dispersion_imag
_atom_type_scat_source
C C 0.0027 0.0013 'International Tables Vol C Tables 4.2.6.8 and 6.1.1.4'
H H 0.0000 0.0000 'International Tables Vol C Tables 4.2.6.8 and 6.1.1.4'
Ga Ga 0.3084 1.4215 'International Tables Vol C Tables 4.2.6.8 and 6.1.1.4'
N N 0.0052 0.0027 'International Tables Vol C Tables 4.2.6.8 and 6.1.1.4'
O O 0.0094 0.0050 'International Tables Vol C Tables 4.2.6.8 and 6.1.1.4'
Si Si 0.0703 0.0593 'International Tables Vol C Tables 4.2.6.8 and 6.1.1.4'

loop_
_geom_angle_atom_site_label_1
_geom_angle_atom_site_label_2
_geom_angle_atom_site_label_3
_geom_angle
_geom_angle_site_symmetry_1
_geom_angle_site_symmetry_3
_geom_angle_publ_flag
N3 Ga1 N1 112.18(6) . . ?
N3 Ga1 N2 112.46(6) . . ?
N1 Ga1 N2 95.61(6) . . ?
N3 Ga1 C30 118.56(6) . . ?
N1 Ga1 C30 110.51(6) . . ?
N2 Ga1 C30 104.92(6) . . ?
N3 Si1 C36 108.38(8) . . ?
N3 Si1 C35 112.62(8) . . ?
C36 Si1 C35 109.06(9) . . ?
N3 Si1 C34 111.46(8) . . ?
C36 Si1 C34 107.93(9) . . ?
C35 Si1 C34 107.25(9) . . ?
C31 O2 C32 116.27(13) . . ?
C2 N1 C6 117.59(12) . . ?
C2 N1 Ga1 115.08(10) . . ?
C6 N1 Ga1 127.07(10) . . ?
C4 N2 C18 122.40(12) . . ?
C4 N2 Ga1 117.50(10) . . ?
C18 N2 Ga1 119.72(9) . . ?
Si1 N3 Ga1 132.82(8) . . ?
Si1 N3 H3 112.6(18) . . ?
Ga1 N3 H3 113.2(17) . . ?
N2 C4 C3 122.69(13) . . ?
N2 C4 C5 121.23(13) . . ?
C3 C4 C5 116.08(13) . . ?
N1 C2 C3 123.80(13) . . ?
N1 C2 C1 118.82(13) . . ?
C3 C2 C1 117.38(13) . . ?
C4 C5 H5A 109.5 . . ?
C4 C5 H5B 109.5 . . ?
H5A C5 H5B 109.5 . . ?
C4 C5 H5C 109.5 . . ?
H5A C5 H5C 109.5 . . ?
H5B C5 H5C 109.5 . . ?
C23 C18 C19 121.31(14) . . ?
C23 C18 N2 118.13(13) . . ?
C19 C18 N2 120.45(13) . . ?
C7 C6 C11 120.39(14) . . ?
C7 C6 N1 120.68(13) . . ?
C11 C6 N1 118.92(13) . . ?
C10 C11 C6 118.54(14) . . ?
C10 C11 C12 118.09(14) . . ?
C6 C11 C12 123.35(13) . . ?
C22 C23 C18 118.39(14) . . ?
C22 C23 C24 120.20(14) . . ?
C18 C23 C24 121.34(13) . . ?
C23 C24 C26 113.44(13) . . ?
C23 C24 C25 110.03(13) . . ?
C26 C24 C25 110.00(13) . . ?
C23 C24 H24 107.7 . . ?
C26 C24 H24 107.7 . . ?
C25 C24 H24 107.7 . . ?
C20 C19 C18 117.68(14) . . ?
C20 C19 C27 118.72(14) . . ?
C18 C19 C27 123.60(14) . . ?
C9 C8 C7 121.36(15) . . ?
C9 C8 H8 119.3 . . ?
C7 C8 H8 119.3 . . ?
C8 C7 C6 118.65(14) . . ?
C8 C7 C15 118.70(14) . . ?
C6 C7 C15 122.64(13) . . ?
C2 C1 H1A 109.5 . . ?
C2 C1 H1B 109.5 . . ?
H1A C1 H1B 109.5 . . ?
C2 C1 H1C 109.5 . . ?
H1A C1 H1C 109.5 . . ?
H1B C1 H1C 109.5 . . ?
C21 C20 C19 121.65(15) . . ?
C21 C20 H20 119.2 . . ?
C19 C20 H20 119.2 . . ?
C2 C3 C4 128.29(14) . . ?
C2 C3 H3A 115.9 . . ?
C4 C3 H3A 115.9 . . ?
O1 C31 O2 122.08(15) . . ?
O1 C31 C30 126.08(14) . . ?
O2 C31 C30 111.84(13) . . ?
C7 C15 C17 112.01(14) . . ?
C7 C15 C16 110.45(14) . . ?
C17 C15 C16 111.01(14) . . ?
C7 C15 H15 107.7 . . ?
C17 C15 H15 107.7 . . ?
C16 C15 H15 107.7 . . ?
C9 C10 C11 121.48(15) . . ?
C9 C10 H10 119.3 . . ?
C11 C10 H10 119.3 . . ?
C31 C30 Ga1 113.44(10) . . ?
C31 C30 H30A 108.9 . . ?
Ga1 C30 H30A 108.9 . . ?
C31 C30 H30B 108.9 . . ?
Ga1 C30 H30B 108.9 . . ?
H30A C30 H30B 107.7 . . ?
C11 C12 C14 112.36(14) . . ?
C11 C12 C13 109.56(14) . . ?
C14 C12 C13 109.84(14) . . ?
C11 C12 H12 108.3 . . ?
C14 C12 H12 108.3 . . ?
C13 C12 H12 108.3 . . ?
C10 C9 C8 119.53(14) . . ?
C10 C9 H9 120.2 . . ?
C8 C9 H9 120.2 . . ?
C21 C22 C23 121.13(15) . . ?
C21 C22 H22 119.4 . . ?
C23 C22 H22 119.4 . . ?
Si1 C34 H34A 109.5 . . ?
Si1 C34 H34B 109.5 . . ?
H34A C34 H34B 109.5 . . ?
Si1 C34 H34C 109.5 . . ?
H34A C34 H34C 109.5 . . ?
H34B C34 H34C 109.5 . . ?
C19 C27 C28 111.78(14) . . ?
C19 C27 C29 111.54(13) . . ?
C28 C27 C29 108.83(13) . . ?
C19 C27 H27 108.2 . . ?
C28 C27 H27 108.2 . . ?
C29 C27 H27 108.2 . . ?
C24 C26 H26A 109.5 . . ?
C24 C26 H26B 109.5 . . ?
H26A C26 H26B 109.5 . . ?
C24 C26 H26C 109.5 . . ?
H26A C26 H26C 109.5 . . ?
H26B C26 H26C 109.5 . . ?
C20 C21 C22 119.83(15) . . ?
C20 C21 H21 120.1 . . ?
C22 C21 H21 120.1 . . ?
C15 C16 H16A 109.5 . . ?
C15 C16 H16B 109.5 . . ?
H16A C16 H16B 109.5 . . ?
C15 C16 H16C 109.5 . . ?
H16A C16 H16C 109.5 . . ?
H16B C16 H16C 109.5 . . ?
C24 C25 H25A 109.5 . . ?
C24 C25 H25B 109.5 . . ?
H25A C25 H25B 109.5 . . ?
C24 C25 H25C 109.5 . . ?
H25A C25 H25C 109.5 . . ?
H25B C25 H25C 109.5 . . ?
Si1 C35 H35A 109.5 . . ?
Si1 C35 H35B 109.5 . . ?
H35A C35 H35B 109.5 . . ?
Si1 C35 H35C 109.5 . . ?
H35A C35 H35C 109.5 . . ?
H35B C35 H35C 109.5 . . ?
C27 C29 H29A 109.5 . . ?
C27 C29 H29B 109.5 . . ?
H29A C29 H29B 109.5 . . ?
C27 C29 H29C 109.5 . . ?
H29A C29 H29C 109.5 . . ?
H29B C29 H29C 109.5 . . ?
C27 C28 H28A 109.5 . . ?
C27 C28 H28B 109.5 . . ?
H28A C28 H28B 109.5 . . ?
C27 C28 H28C 109.5 . . ?
H28A C28 H28C 109.5 . . ?
H28B C28 H28C 109.5 . . ?
O2 C32 C33 108.04(15) . . ?
O2 C32 H32A 110.1 . . ?
C33 C32 H32A 110.1 . . ?
O2 C32 H32B 110.1 . . ?
C33 C32 H32B 110.1 . . ?
H32A C32 H32B 108.4 . . ?
C12 C13 H13A 109.5 . . ?
C12 C13 H13B 109.5 . . ?
H13A C13 H13B 109.5 . . ?
C12 C13 H13C 109.5 . . ?
H13A C13 H13C 109.5 . . ?
H13B C13 H13C 109.5 . . ?
C12 C14 H14A 109.5 . . ?
C12 C14 H14B 109.5 . . ?
H14A C14 H14B 109.5 . . ?
C12 C14 H14C 109.5 . . ?
H14A C14 H14C 109.5 . . ?
H14B C14 H14C 109.5 . . ?
Si1 C36 H36A 109.5 . . ?
Si1 C36 H36B 109.5 . . ?
H36A C36 H36B 109.5 . . ?
Si1 C36 H36C 109.5 . . ?
H36A C36 H36C 109.5 . . ?
H36B C36 H36C 109.5 . . ?
C15 C17 H17A 109.5 . . ?
C15 C17 H17B 109.5 . . ?
H17A C17 H17B 109.5 . . ?
C15 C17 H17C 109.5 . . ?
H17A C17 H17C 109.5 . . ?
H17B C17 H17C 109.5 . . ?
C32 C33 H33A 109.5 . . ?
C32 C33 H33B 109.5 . . ?
H33A C33 H33B 109.5 . . ?
C32 C33 H33C 109.5 . . ?
H33A C33 H33C 109.5 . . ?
H33B C33 H33C 109.5 . . ?

loop_
_geom_bond_atom_site_label_1
_geom_bond_atom_site_label_2
_geom_bond_distance
_geom_bond_site_symmetry_2
_geom_bond_publ_flag
Ga1 N3 1.8470(14) . ?
Ga1 N1 1.9466(14) . ?
Ga1 N2 1.9826(14) . ?
Ga1 C30 2.0117(15) . ?
Si1 N3 1.7158(16) . ?
Si1 C36 1.8645(18) . ?
Si1 C35 1.8654(18) . ?
Si1 C34 1.8671(18) . ?
O2 C31 1.3574(19) . ?
O2 C32 1.445(2) . ?
N1 C2 1.350(2) . ?
N1 C6 1.4454(18) . ?
O1 C31 1.208(2) . ?
N2 C4 1.319(2) . ?
N2 C18 1.4430(19) . ?
N3 H3 0.79(3) . ?
C4 C3 1.420(2) . ?
C4 C5 1.506(2) . ?
C2 C3 1.387(2) . ?
C2 C1 1.508(2) . ?
C5 H5A 0.9800 . ?
C5 H5B 0.9800 . ?
C5 H5C 0.9800 . ?
C18 C23 1.409(2) . ?
C18 C19 1.411(2) . ?
C6 C7 1.407(2) . ?
C6 C11 1.411(2) . ?
C11 C10 1.399(2) . ?
C11 C12 1.518(2) . ?
C23 C22 1.393(2) . ?
C23 C24 1.520(2) . ?
C24 C26 1.531(2) . ?
C24 C25 1.538(2) . ?
C24 H24 1.0000 . ?
C19 C20 1.398(2) . ?
C19 C27 1.519(2) . ?
C8 C9 1.383(2) . ?
C8 C7 1.399(2) . ?
C8 H8 0.9500 . ?
C7 C15 1.515(2) . ?
C1 H1A 0.9800 . ?
C1 H1B 0.9800 . ?
C1 H1C 0.9800 . ?
C20 C21 1.381(2) . ?
C20 H20 0.9500 . ?
C3 H3A 0.9500 . ?
C31 C30 1.480(2) . ?
C15 C17 1.530(2) . ?
C15 C16 1.533(2) . ?
C15 H15 1.0000 . ?
C10 C9 1.380(2) . ?
C10 H10 0.9500 . ?
C30 H30A 0.9900 . ?
C30 H30B 0.9900 . ?
C12 C14 1.530(2) . ?
C12 C13 1.533(2) . ?
C12 H12 1.0000 . ?
C9 H9 0.9500 . ?
C22 C21 1.386(2) . ?
C22 H22 0.9500 . ?
C34 H34A 0.9800 . ?
C34 H34B 0.9800 . ?
C34 H34C 0.9800 . ?
C27 C28 1.532(2) . ?
C27 C29 1.535(2) . ?
C27 H27 1.0000 . ?
C26 H26A 0.9800 . ?
C26 H26B 0.9800 . ?
C26 H26C 0.9800 . ?
C21 H21 0.9500 . ?
C16 H16A 0.9800 . ?
C16 H16B 0.9800 . ?
C16 H16C 0.9800 . ?
C25 H25A 0.9800 . ?
C25 H25B 0.9800 . ?
C25 H25C 0.9800 . ?
C35 H35A 0.9800 . ?
C35 H35B 0.9800 . ?
C35 H35C 0.9800 . ?
C29 H29A 0.9800 . ?
C29 H29B 0.9800 . ?
C29 H29C 0.9800 . ?
C28 H28A 0.9800 . ?
C28 H28B 0.9800 . ?
C28 H28C 0.9800 . ?
C32 C33 1.497(3) . ?
C32 H32A 0.9900 . ?
C32 H32B 0.9900 . ?
C13 H13A 0.9800 . ?
C13 H13B 0.9800 . ?
C13 H13C 0.9800 . ?
C14 H14A 0.9800 . ?
C14 H14B 0.9800 . ?
C14 H14C 0.9800 . ?
C36 H36A 0.9800 . ?
C36 H36B 0.9800 . ?
C36 H36C 0.9800 . ?
C17 H17A 0.9800 . ?
C17 H17B 0.9800 . ?
C17 H17C 0.9800 . ?
C33 H33A 0.9800 . ?
C33 H33B 0.9800 . ?
C33 H33C 0.9800 . ?

loop_
_geom_torsion_atom_site_label_1
_geom_torsion_atom_site_label_2
_geom_torsion_atom_site_label_3
_geom_torsion_atom_site_label_4
_geom_torsion
_geom_torsion_site_symmetry_1
_geom_torsion_site_symmetry_2
_geom_torsion_site_symmetry_3
_geom_torsion_site_symmetry_4
_geom_torsion_publ_flag
C36 Si1 N3 Ga1 -12.60(13) . . . . ?
C35 Si1 N3 Ga1 108.16(12) . . . . ?
C34 Si1 N3 Ga1 -131.24(11) . . . . ?
N1 Ga1 N3 Si1 157.78(10) . . . . ?
N2 Ga1 N3 Si1 -95.79(11) . . . . ?
C30 Ga1 N3 Si1 27.05(13) . . . . ?
C18 N2 C4 C3 -175.28(13) . . . . ?
Ga1 N2 C4 C3 11.81(19) . . . . ?
C18 N2 C4 C5 4.2(2) . . . . ?
Ga1 N2 C4 C5 -168.72(11) . . . . ?
C6 N1 C2 C3 161.26(14) . . . . ?
Ga1 N1 C2 C3 -24.12(18) . . . . ?
C6 N1 C2 C1 -18.74(19) . . . . ?
Ga1 N1 C2 C1 155.88(11) . . . . ?
C4 N2 C18 C23 102.87(17) . . . . ?
Ga1 N2 C18 C23 -84.37(15) . . . . ?
C4 N2 C18 C19 -80.97(18) . . . . ?
Ga1 N2 C18 C19 91.79(15) . . . . ?
C2 N1 C6 C7 107.52(16) . . . . ?
Ga1 N1 C6 C7 -66.37(17) . . . . ?
C2 N1 C6 C11 -71.26(18) . . . . ?
Ga1 N1 C6 C11 114.85(14) . . . . ?
C7 C6 C11 C10 -2.0(2) . . . . ?
N1 C6 C11 C10 176.77(13) . . . . ?
C7 C6 C11 C12 176.28(14) . . . . ?
N1 C6 C11 C12 -4.9(2) . . . . ?
C19 C18 C23 C22 -0.9(2) . . . . ?
N2 C18 C23 C22 175.20(13) . . . . ?
C19 C18 C23 C24 176.14(13) . . . . ?
N2 C18 C23 C24 -7.7(2) . . . . ?
C22 C23 C24 C26 -33.2(2) . . . . ?
C18 C23 C24 C26 149.79(14) . . . . ?
C22 C23 C24 C25 90.49(17) . . . . ?
C18 C23 C24 C25 -86.52(17) . . . . ?
C23 C18 C19 C20 1.2(2) . . . . ?
N2 C18 C19 C20 -174.80(13) . . . . ?
C23 C18 C19 C27 -178.13(14) . . . . ?
N2 C18 C19 C27 5.8(2) . . . . ?
C9 C8 C7 C6 1.3(2) . . . . ?
C9 C8 C7 C15 -178.29(14) . . . . ?
C11 C6 C7 C8 0.6(2) . . . . ?
N1 C6 C7 C8 -178.16(13) . . . . ?
C11 C6 C7 C15 -179.77(14) . . . . ?
N1 C6 C7 C15 1.5(2) . . . . ?
C18 C19 C20 C21 -0.5(2) . . . . ?
C27 C19 C20 C21 178.92(15) . . . . ?
N1 C2 C3 C4 -11.9(2) . . . . ?
C1 C2 C3 C4 168.11(14) . . . . ?
N2 C4 C3 C2 19.2(2) . . . . ?
C5 C4 C3 C2 -160.35(15) . . . . ?
C32 O2 C31 O1 -3.9(2) . . . . ?
C32 O2 C31 C30 176.56(13) . . . . ?
C8 C7 C15 C17 49.91(19) . . . . ?
C6 C7 C15 C17 -129.71(16) . . . . ?
C8 C7 C15 C16 -74.39(18) . . . . ?
C6 C7 C15 C16 105.99(17) . . . . ?
C6 C11 C10 C9 1.6(2) . . . . ?
C12 C11 C10 C9 -176.83(15) . . . . ?
O1 C31 C30 Ga1 89.90(17) . . . . ?
O2 C31 C30 Ga1 -90.55(13) . . . . ?
C10 C11 C12 C14 -55.8(2) . . . . ?
C6 C11 C12 C14 125.92(16) . . . . ?
C10 C11 C12 C13 66.62(18) . . . . ?
C6 C11 C12 C13 -111.69(17) . . . . ?
C11 C10 C9 C8 0.3(2) . . . . ?
C7 C8 C9 C10 -1.8(2) . . . . ?
C18 C23 C22 C21 -0.2(2) . . . . ?
C24 C23 C22 C21 -177.27(14) . . . . ?
C20 C19 C27 C28 58.53(19) . . . . ?
C18 C19 C27 C28 -122.11(16) . . . . ?
C20 C19 C27 C29 -63.57(19) . . . . ?
C18 C19 C27 C29 115.79(16) . . . . ?
C19 C20 C21 C22 -0.6(2) . . . . ?
C23 C22 C21 C20 0.9(2) . . . . ?
C31 O2 C32 C33 156.64(15) . . . . ?
